data_2019602
loop_
_publ_author_name
'Cai, Hua'
'Xiao, Yan-Ling'
'Guo, Ying'
'Li, Jian-Gang'

_publ_section_title
;
 Controllable assembly of a three-dimensional metal--organic
 supramolecular framework displaying hydrogen-bonding and \p--\p stacking
 interactions
;
_journal_issue 7
_journal_name_full 'Acta Crystallographica Section C'
_journal_page_first 722
_journal_page_last 725
_journal_paper_doi 10.1107/S2053229614014247
_journal_volume 70
_journal_year 2014
_chemical_formula_iupac '[Zn2 (C10 H8 N3 O2)2 (C8 H4 O4) (H2 O)], 2H2 O'
_chemical_formula_moiety 'C28 H22 N6 O9 Zn2, 2H2 O'
_chemical_formula_sum 'C28 H26 N6 O11 Zn2'
_chemical_formula_weight 753.29
_chemical_name_systematic
'Poly[[aqua(\m~2~-phthalato-\k^2^<i>O</i>^1^:<i>O</i>^2^){\m~3~-2-[3-(pyridin-2-yl)-1<i>H</i>-pyrazol-1-yl]acetato-\k^4^<i>N</i>^2^,<i>N</i>^3^:<i>O</i>:<i>O</i>'}{\m~2~-2-[3-(pyridin-2-yl)-1<i>H</i>-pyrazol-1-yl]acetato-\k^3^<i>N</i>^2^,<i>N</i>^3^:<i>O</i>}dizinc(II)] dihydrate]'
_space_group_IT_number 2
_symmetry_cell_setting triclinic
_symmetry_space_group_name_Hall '-P 1'
_symmetry_space_group_name_H-M 'P -1'
_atom_sites_solution_hydrogens geom
_atom_sites_solution_primary direct
_atom_sites_solution_secondary difmap
_audit_creation_method SHELXL-97
_cell_angle_alpha 93.5450(10)
_cell_angle_beta 106.9040(10)
_cell_angle_gamma 106.2830(10)
_cell_formula_units_Z 2
_cell_length_a 11.1541(9)
_cell_length_b 11.6710(9)
_cell_length_c 12.2073(10)
_cell_measurement_reflns_used 2559
_cell_measurement_temperature 296(2)
_cell_measurement_theta_max 26.50
_cell_measurement_theta_min 2.26
_cell_volume 1441.6(2)
_computing_cell_refinement 'SMART (Bruker, 2003)'
_computing_data_collection 'SMART (Bruker, 2003)'
_computing_data_reduction 'SAINT (Bruker, 2003)'
_computing_molecular_graphics 'DIAMOND (Brandenburg & Berndt, 2005)'
_computing_publication_material 'SHELXTL (Sheldrick, 2008) and <i>TOPOS</i> (Blatov, 2004)'
_computing_structure_refinement 'SHELXL97 (Sheldrick, 2008)'
_computing_structure_solution 'SHELXS97 (Sheldrick, 2008)'
_diffrn_ambient_temperature 296(2)
_diffrn_measured_fraction_theta_full 0.986
_diffrn_measured_fraction_theta_max 0.986
_diffrn_measurement_device_type 'Bruker SMART CCD area-detector'
_diffrn_measurement_method 'phi and omega scans'
_diffrn_radiation_monochromator graphite
_diffrn_radiation_source 'fine-focus sealed tube'
_diffrn_radiation_type MoK\a
_diffrn_radiation_wavelength 0.71073
_diffrn_reflns_av_R_equivalents 0.0176
_diffrn_reflns_av_sigmaI/netI 0.0428
_diffrn_reflns_limit_h_max 11
_diffrn_reflns_limit_h_min -13
_diffrn_reflns_limit_k_max 14
_diffrn_reflns_limit_k_min -14
_diffrn_reflns_limit_l_max 15
_diffrn_reflns_limit_l_min -13
_diffrn_reflns_number 7932
_diffrn_reflns_theta_full 26.00
_diffrn_reflns_theta_max 26.00
_diffrn_reflns_theta_min 1.77
_exptl_absorpt_coefficient_mu 1.739
_exptl_absorpt_correction_T_max 0.7224
_exptl_absorpt_correction_T_min 0.6417
_exptl_absorpt_correction_type multi-scan
_exptl_absorpt_process_details '(SADABS; Sheldrick, 1996)'
_exptl_crystal_colour colourless
_exptl_crystal_density_diffrn 1.735
_exptl_crystal_density_method 'not measured'
_exptl_crystal_description block
_exptl_crystal_F_000 768
_exptl_crystal_size_max 0.28
_exptl_crystal_size_mid 0.22
_exptl_crystal_size_min 0.20
_refine_diff_density_max 0.350
_refine_diff_density_min -0.582
_refine_ls_extinction_method none
_refine_ls_goodness_of_fit_ref 1.017
_refine_ls_hydrogen_treatment constr
_refine_ls_matrix_type full
_refine_ls_number_parameters 424
_refine_ls_number_reflns 5588
_refine_ls_number_restraints 0
_refine_ls_restrained_S_all 1.017
_refine_ls_R_factor_all 0.0554
_refine_ls_R_factor_gt 0.0367
_refine_ls_shift/su_max 0.001
_refine_ls_shift/su_mean 0.000
_refine_ls_structure_factor_coef Fsqd
_refine_ls_weighting_details 'calc w=1/[\s^2^(Fo^2^)+(0.0316P)^2^+1.1689P] where P=(Fo^2^+2Fc^2^)/3'
_refine_ls_weighting_scheme calc
_refine_ls_wR_factor_gt 0.0755
_refine_ls_wR_factor_ref 0.0833
_reflns_number_gt 4285
_reflns_number_total 5588
_reflns_threshold_expression I>2sigma(I)
_cod_data_source_file wq3067sup1.cf
_cod_data_source_block I
_cod_database_code 2019602
_cod_database_fobs_code 2019602

loop_
_symmetry_equiv_pos_as_xyz
'x, y, z'
'-x, -y, -z'

loop_
_atom_site_type_symbol
_atom_site_label
_atom_site_fract_x
_atom_site_fract_y
_atom_site_fract_z
_atom_site_U_iso_or_equiv
_atom_site_adp_type
_atom_site_calc_flag
_atom_site_refinement_flags
_atom_site_occupancy
_atom_site_symmetry_multiplicity
Zn Zn1 0.68849(4) 1.24620(3) 1.04076(3) 0.02612(11) Uani d . 1 1
Zn Zn2 0.74757(4) 1.01217(3) 0.78177(3) 0.02846(11) Uani d . 1 1
O O1 0.6764(2) 1.08982(18) 0.94965(18) 0.0298(5) Uani d . 1 1
O O2 0.6941(2) 0.91106(19) 0.90539(19) 0.0332(5) Uani d . 1 1
O O3 0.3447(3) 0.6212(2) 0.7597(2) 0.0432(6) Uani d . 1 1
O O4 0.3664(2) 0.81022(19) 0.82676(19) 0.0338(5) Uani d . 1 1
O O5 0.7978(2) 0.9000(2) 0.68999(19) 0.0339(5) Uani d . 1 1
O O6 0.9827(3) 1.0414(2) 0.6973(2) 0.0519(7) Uani d . 1 1
O O7 1.0288(2) 0.8665(2) 0.86991(19) 0.0392(6) Uani d . 1 1
O O8 1.1118(2) 0.71330(19) 0.87391(19) 0.0342(5) Uani d . 1 1
O O9 0.9370(2) 1.0910(2) 0.9059(2) 0.0395(6) Uani d . 1 1
H H9A 0.9362 1.1010 0.9752 0.059 Uiso d R 1 1
H H9B 0.9991 1.0674 0.8956 0.059 Uiso d R 1 1
O O10 0.6428(3) 0.6587(3) 0.6064(3) 0.0738(9) Uani d . 1 1
H H10A 0.6555 0.6220 0.5505 0.111 Uiso d R 1 1
H H10B 0.6907 0.7319 0.6305 0.111 Uiso d R 1 1
O O11 0.5969(3) 0.5153(3) 0.4052(3) 0.0807(10) Uani d . 1 1
H H11A 0.5246 0.4637 0.4023 0.121 Uiso d R 1 1
H H11B 0.6482 0.4894 0.3781 0.121 Uiso d R 1 1
N N1 0.2799(2) 0.5869(2) 1.0166(2) 0.0270(6) Uani d . 1 1
N N2 0.5080(2) 0.7579(2) 1.0667(2) 0.0274(6) Uani d . 1 1
N N3 0.6339(3) 0.8308(2) 1.1024(2) 0.0291(6) Uani d . 1 1
N N4 0.7504(3) 1.1819(2) 0.7324(2) 0.0312(6) Uani d . 1 1
N N5 0.5418(3) 0.9839(2) 0.6784(2) 0.0308(6) Uani d . 1 1
N N6 0.4229(3) 0.8981(3) 0.6396(2) 0.0339(6) Uani d . 1 1
C C1 0.1604(3) 0.5040(3) 0.9920(3) 0.0331(8) Uani d . 1 1
H H1 0.0867 0.5231 0.9496 0.040 Uiso calc R 1 1
C C2 0.1424(3) 0.3926(3) 1.0265(3) 0.0372(8) Uani d . 1 1
H H2 0.0579 0.3384 1.0088 0.045 Uiso calc R 1 1
C C3 0.2507(3) 0.3618(3) 1.0878(3) 0.0372(8) Uani d . 1 1
H H3 0.2408 0.2866 1.1119 0.045 Uiso calc R 1 1
C C4 0.3749(3) 0.4458(3) 1.1128(3) 0.0342(8) Uani d . 1 1
H H4 0.4499 0.4271 1.1529 0.041 Uiso calc R 1 1
C C5 0.3861(3) 0.5575(3) 1.0776(3) 0.0264(7) Uani d . 1 1
C C6 0.5121(3) 0.6531(3) 1.1034(3) 0.0276(7) Uani d . 1 1
C C7 0.6419(3) 0.6599(3) 1.1640(3) 0.0372(8) Uani d . 1 1
H H7 0.6714 0.5995 1.1979 0.045 Uiso calc R 1 1
C C8 0.7159(3) 0.7747(3) 1.1623(3) 0.0362(8) Uani d . 1 1
H H8 0.8067 0.8080 1.1965 0.043 Uiso calc R 1 1
C C9 0.6627(3) 0.9570(3) 1.0887(3) 0.0312(7) Uani d . 1 1
H H9A' 0.7439 1.0026 1.1492 0.037 Uiso calc R 1 1
H H9B' 0.5928 0.9853 1.1005 0.037 Uiso calc R 1 1
C C10 0.6770(3) 0.9854(3) 0.9726(3) 0.0262(7) Uani d . 1 1
C C11 0.8588(4) 1.2765(3) 0.7555(3) 0.0402(9) Uani d . 1 1
H H11 0.9403 1.2658 0.7895 0.048 Uiso calc R 1 1
C C12 0.8552(4) 1.3895(3) 0.7310(3) 0.0479(10) Uani d . 1 1
H H12 0.9328 1.4536 0.7478 0.058 Uiso calc R 1 1
C C13 0.7349(4) 1.4055(3) 0.6816(3) 0.0495(10) Uani d . 1 1
H H13 0.7298 1.4812 0.6655 0.059 Uiso calc R 1 1
C C14 0.6224(4) 1.3090(3) 0.6560(3) 0.0456(10) Uani d . 1 1
H H14 0.5402 1.3185 0.6224 0.055 Uiso calc R 1 1
C C15 0.6324(3) 1.1966(3) 0.6809(3) 0.0333(8) Uani d . 1 1
C C16 0.5187(3) 1.0876(3) 0.6528(3) 0.0334(8) Uani d . 1 1
C C17 0.3853(4) 1.0674(4) 0.5991(4) 0.0527(11) Uani d . 1 1
H H17 0.3440 1.1243 0.5733 0.063 Uiso calc R 1 1
C C18 0.3275(4) 0.9467(4) 0.5922(4) 0.0519(11) Uani d . 1 1
H H18 0.2379 0.9051 0.5603 0.062 Uiso calc R 1 1
C C19 0.4091(4) 0.7724(3) 0.6505(3) 0.0391(8) Uani d . 1 1
H H19A 0.4921 0.7587 0.6548 0.047 Uiso calc R 1 1
H H19B 0.3429 0.7225 0.5808 0.047 Uiso calc R 1 1
C C20 0.3706(3) 0.7307(3) 0.7546(3) 0.0305(7) Uani d . 1 1
C C21 0.9536(3) 0.8387(3) 0.6254(3) 0.0273(7) Uani d . 1 1
C C22 0.9278(3) 0.8234(3) 0.5055(3) 0.0367(8) Uani d . 1 1
H H22 0.8877 0.8730 0.4617 0.044 Uiso calc R 1 1
C C23 0.9609(4) 0.7359(3) 0.4514(3) 0.0441(9) Uani d . 1 1
H H23 0.9433 0.7267 0.3715 0.053 Uiso calc R 1 1
C C24 1.0204(4) 0.6616(3) 0.5155(3) 0.0434(9) Uani d . 1 1
H H24 1.0418 0.6017 0.4788 0.052 Uiso calc R 1 1
C C25 1.0477(3) 0.6767(3) 0.6339(3) 0.0332(8) Uani d . 1 1
H H25 1.0889 0.6271 0.6766 0.040 Uiso calc R 1 1
C C26 1.0152(3) 0.7647(3) 0.6911(3) 0.0267(7) Uani d . 1 1
C C27 0.9123(3) 0.9366(3) 0.6772(3) 0.0281(7) Uani d . 1 1
C C28 1.0533(3) 0.7832(3) 0.8212(3) 0.0288(7) Uani d . 1 1

loop_
_atom_site_aniso_label
_atom_site_aniso_U_11
_atom_site_aniso_U_22
_atom_site_aniso_U_33
_atom_site_aniso_U_12
_atom_site_aniso_U_13
_atom_site_aniso_U_23
Zn1 0.0291(2) 0.02265(19) 0.0305(2) 0.01162(15) 0.01078(17) 0.01038(16)
Zn2 0.0321(2) 0.0268(2) 0.0318(2) 0.01405(16) 0.01254(18) 0.00948(16)
O1 0.0369(13) 0.0230(11) 0.0328(13) 0.0118(10) 0.0128(11) 0.0094(10)
O2 0.0444(14) 0.0288(12) 0.0352(13) 0.0179(11) 0.0192(11) 0.0073(10)
O3 0.0535(16) 0.0316(13) 0.0565(17) 0.0199(12) 0.0275(14) 0.0151(12)
O4 0.0427(14) 0.0325(13) 0.0329(13) 0.0147(11) 0.0188(11) 0.0075(10)
O5 0.0285(13) 0.0388(13) 0.0361(14) 0.0160(10) 0.0093(11) -0.0013(11)
O6 0.0654(18) 0.0271(14) 0.074(2) 0.0082(13) 0.0443(16) 0.0096(13)
O7 0.0473(15) 0.0492(15) 0.0253(12) 0.0259(12) 0.0075(11) 0.0057(11)
O8 0.0294(12) 0.0341(13) 0.0393(14) 0.0122(10) 0.0068(11) 0.0173(11)
O9 0.0390(14) 0.0490(15) 0.0311(13) 0.0137(12) 0.0119(11) 0.0079(11)
O10 0.067(2) 0.0526(18) 0.097(3) 0.0043(15) 0.038(2) -0.0133(17)
O11 0.094(3) 0.063(2) 0.085(2) 0.0108(18) 0.045(2) -0.0064(18)
N1 0.0274(14) 0.0245(13) 0.0314(15) 0.0093(11) 0.0105(12) 0.0103(11)
N2 0.0260(14) 0.0234(13) 0.0343(16) 0.0076(11) 0.0107(12) 0.0109(11)
N3 0.0272(15) 0.0273(14) 0.0315(15) 0.0058(11) 0.0090(12) 0.0100(12)
N4 0.0357(16) 0.0310(15) 0.0315(16) 0.0124(13) 0.0148(13) 0.0089(12)
N5 0.0327(16) 0.0323(15) 0.0317(16) 0.0129(12) 0.0134(13) 0.0098(12)
N6 0.0331(16) 0.0394(16) 0.0313(16) 0.0118(13) 0.0118(13) 0.0118(13)
C1 0.0273(18) 0.0306(18) 0.042(2) 0.0096(14) 0.0102(16) 0.0109(15)
C2 0.0315(19) 0.0274(17) 0.048(2) 0.0013(14) 0.0129(17) 0.0080(16)
C3 0.045(2) 0.0240(17) 0.047(2) 0.0114(16) 0.0180(19) 0.0141(16)
C4 0.0323(19) 0.0277(17) 0.043(2) 0.0116(15) 0.0092(16) 0.0108(15)
C5 0.0277(17) 0.0254(16) 0.0288(18) 0.0105(13) 0.0102(14) 0.0078(13)
C6 0.0314(18) 0.0249(16) 0.0312(18) 0.0121(13) 0.0124(15) 0.0122(14)
C7 0.0295(18) 0.0336(18) 0.049(2) 0.0119(15) 0.0079(17) 0.0212(17)
C8 0.0248(18) 0.0381(19) 0.042(2) 0.0097(15) 0.0044(16) 0.0131(16)
C9 0.039(2) 0.0209(16) 0.0362(19) 0.0079(14) 0.0162(16) 0.0092(14)
C10 0.0199(16) 0.0261(16) 0.0321(18) 0.0050(13) 0.0090(14) 0.0072(14)
C11 0.044(2) 0.037(2) 0.040(2) 0.0102(17) 0.0159(18) 0.0111(17)
C12 0.060(3) 0.036(2) 0.046(2) 0.0055(19) 0.021(2) 0.0120(18)
C13 0.081(3) 0.032(2) 0.046(2) 0.024(2) 0.026(2) 0.0159(18)
C14 0.057(3) 0.041(2) 0.050(2) 0.027(2) 0.021(2) 0.0195(19)
C15 0.042(2) 0.0349(18) 0.0309(19) 0.0196(16) 0.0156(16) 0.0100(15)
C16 0.037(2) 0.0367(19) 0.0322(19) 0.0192(16) 0.0114(16) 0.0136(15)
C17 0.035(2) 0.053(2) 0.075(3) 0.0235(19) 0.013(2) 0.031(2)
C18 0.029(2) 0.063(3) 0.063(3) 0.0155(19) 0.0084(19) 0.026(2)
C19 0.048(2) 0.0338(19) 0.040(2) 0.0131(16) 0.0215(18) 0.0049(16)
C20 0.0248(17) 0.0369(19) 0.0341(19) 0.0129(14) 0.0115(15) 0.0101(15)
C21 0.0250(17) 0.0311(17) 0.0294(18) 0.0122(14) 0.0105(14) 0.0068(14)
C22 0.043(2) 0.045(2) 0.0300(19) 0.0226(17) 0.0120(16) 0.0123(16)
C23 0.058(3) 0.055(2) 0.0252(19) 0.026(2) 0.0150(18) 0.0028(17)
C24 0.053(2) 0.038(2) 0.044(2) 0.0179(18) 0.021(2) -0.0007(17)
C25 0.0335(19) 0.0273(17) 0.041(2) 0.0127(14) 0.0119(16) 0.0094(15)
C26 0.0248(17) 0.0250(16) 0.0322(18) 0.0081(13) 0.0112(14) 0.0078(14)
C27 0.0335(19) 0.0326(18) 0.0239(17) 0.0163(15) 0.0108(15) 0.0090(14)
C28 0.0205(16) 0.0316(17) 0.0352(19) 0.0080(13) 0.0092(14) 0.0113(15)

loop_
_atom_type_symbol
_atom_type_description
_atom_type_scat_dispersion_real
_atom_type_scat_dispersion_imag
_atom_type_scat_source
C C 0.0033 0.0016 'International Tables Vol C Tables 4.2.6.8 and 6.1.1.4'
H H 0.0000 0.0000 'International Tables Vol C Tables 4.2.6.8 and 6.1.1.4'
N N 0.0061 0.0033 'International Tables Vol C Tables 4.2.6.8 and 6.1.1.4'
O O 0.0106 0.0060 'International Tables Vol C Tables 4.2.6.8 and 6.1.1.4'
Zn Zn 0.2839 1.4301 'International Tables Vol C Tables 4.2.6.8 and 6.1.1.4'

loop_
_geom_angle_atom_site_label_1
_geom_angle_atom_site_label_2
_geom_angle_atom_site_label_3
_geom_angle_site_symmetry_1
_geom_angle_site_symmetry_3
_geom_angle
_geom_angle_publ_flag
O4 Zn1 O1 2_677 . 102.25(9) yes
O4 Zn1 O8 2_677 2_777 95.14(9) yes
O1 Zn1 O8 . 2_777 93.45(9) yes
O4 Zn1 N1 2_677 2_677 131.84(9) yes
O1 Zn1 N1 . 2_677 125.11(9) yes
O8 Zn1 N1 2_777 2_677 90.61(9) yes
O4 Zn1 N2 2_677 2_677 95.46(10) yes
O1 Zn1 N2 . 2_677 92.51(9) yes
O8 Zn1 N2 2_777 2_677 166.47(9) yes
N1 Zn1 N2 2_677 2_677 76.04(9) yes
O5 Zn2 O2 . . 102.80(9) yes
O5 Zn2 N4 . . 118.97(10) yes
O2 Zn2 N4 . . 138.14(9) yes
O5 Zn2 O9 . . 96.30(9) yes
O2 Zn2 O9 . . 88.00(9) yes
N4 Zn2 O9 . . 90.03(10) yes
O5 Zn2 N5 . . 102.00(10) yes
O2 Zn2 N5 . . 92.93(9) yes
N4 Zn2 N5 . . 76.64(10) yes
O9 Zn2 N5 . . 160.97(9) yes
C10 O1 Zn1 . . 135.4(2) ?
C10 O2 Zn2 . . 103.61(18) ?
C20 O4 Zn1 . 2_677 116.6(2) ?
C27 O5 Zn2 . . 118.0(2) ?
C28 O8 Zn1 . 2_777 126.9(2) ?
Zn2 O9 H9A . . 113.8 ?
Zn2 O9 H9B . . 116.7 ?
H9A O9 H9B . . 116.6 ?
H10A O10 H10B . . 116.6 ?
H11A O11 H11B . . 116.6 ?
C1 N1 C5 . . 117.8(3) ?
C1 N1 Zn1 . 2_677 124.0(2) ?
C5 N1 Zn1 . 2_677 118.1(2) ?
C6 N2 N3 . . 105.8(2) ?
C6 N2 Zn1 . 2_677 113.7(2) ?
N3 N2 Zn1 . 2_677 140.23(19) ?
C8 N3 N2 . . 111.1(3) ?
C8 N3 C9 . . 128.4(3) ?
N2 N3 C9 . . 119.9(2) ?
C11 N4 C15 . . 118.6(3) ?
C11 N4 Zn2 . . 124.6(2) ?
C15 N4 Zn2 . . 116.6(2) ?
C16 N5 N6 . . 105.5(3) ?
C16 N5 Zn2 . . 112.5(2) ?
N6 N5 Zn2 . . 141.5(2) ?
C18 N6 N5 . . 110.7(3) ?
C18 N6 C19 . . 127.9(3) ?
N5 N6 C19 . . 121.4(3) ?
N1 C1 C2 . . 123.1(3) ?
N1 C1 H1 . . 118.5 ?
C2 C1 H1 . . 118.5 ?
C1 C2 C3 . . 119.3(3) ?
C1 C2 H2 . . 120.3 ?
C3 C2 H2 . . 120.3 ?
C2 C3 C4 . . 118.4(3) ?
C2 C3 H3 . . 120.8 ?
C4 C3 H3 . . 120.8 ?
C5 C4 C3 . . 119.4(3) ?
C5 C4 H4 . . 120.3 ?
C3 C4 H4 . . 120.3 ?
N1 C5 C4 . . 122.0(3) ?
N1 C5 C6 . . 114.6(3) ?
C4 C5 C6 . . 123.4(3) ?
N2 C6 C7 . . 110.4(3) ?
N2 C6 C5 . . 117.0(3) ?
C7 C6 C5 . . 132.6(3) ?
C8 C7 C6 . . 105.0(3) ?
C8 C7 H7 . . 127.5 ?
C6 C7 H7 . . 127.5 ?
N3 C8 C7 . . 107.8(3) ?
N3 C8 H8 . . 126.1 ?
C7 C8 H8 . . 126.1 ?
N3 C9 C10 . . 115.7(3) ?
N3 C9 H9A' . . 108.4 ?
C10 C9 H9A' . . 108.4 ?
N3 C9 H9B' . . 108.4 ?
C10 C9 H9B' . . 108.4 ?
H9A' C9 H9B' . . 107.4 ?
O2 C10 O1 . . 121.8(3) ?
O2 C10 C9 . . 121.3(3) ?
O1 C10 C9 . . 116.8(3) ?
N4 C11 C12 . . 122.8(4) ?
N4 C11 H11 . . 118.6 ?
C12 C11 H11 . . 118.6 ?
C13 C12 C11 . . 118.6(4) ?
C13 C12 H12 . . 120.7 ?
C11 C12 H12 . . 120.7 ?
C14 C13 C12 . . 119.4(3) ?
C14 C13 H13 . . 120.3 ?
C12 C13 H13 . . 120.3 ?
C13 C14 C15 . . 119.3(4) ?
C13 C14 H14 . . 120.4 ?
C15 C14 H14 . . 120.4 ?
N4 C15 C14 . . 121.2(3) ?
N4 C15 C16 . . 115.5(3) ?
C14 C15 C16 . . 123.3(3) ?
N5 C16 C17 . . 110.5(3) ?
N5 C16 C15 . . 117.5(3) ?
C17 C16 C15 . . 131.9(3) ?
C18 C17 C16 . . 105.3(3) ?
C18 C17 H17 . . 127.3 ?
C16 C17 H17 . . 127.3 ?
N6 C18 C17 . . 107.9(3) ?
N6 C18 H18 . . 126.0 ?
C17 C18 H18 . . 126.0 ?
N6 C19 C20 . . 115.4(3) ?
N6 C19 H19A . . 108.4 ?
C20 C19 H19A . . 108.4 ?
N6 C19 H19B . . 108.4 ?
C20 C19 H19B . . 108.4 ?
H19A C19 H19B . . 107.5 ?
O3 C20 O4 . . 126.0(3) ?
O3 C20 C19 . . 116.8(3) ?
O4 C20 C19 . . 117.2(3) ?
C22 C21 C26 . . 119.5(3) ?
C22 C21 C27 . . 117.0(3) ?
C26 C21 C27 . . 123.5(3) ?
C23 C22 C21 . . 120.8(3) ?
C23 C22 H22 . . 119.6 ?
C21 C22 H22 . . 119.6 ?
C22 C23 C24 . . 120.1(3) ?
C22 C23 H23 . . 120.0 ?
C24 C23 H23 . . 120.0 ?
C25 C24 C23 . . 119.8(3) ?
C25 C24 H24 . . 120.1 ?
C23 C24 H24 . . 120.1 ?
C24 C25 C26 . . 121.4(3) ?
C24 C25 H25 . . 119.3 ?
C26 C25 H25 . . 119.3 ?
C25 C26 C21 . . 118.5(3) ?
C25 C26 C28 . . 120.0(3) ?
C21 C26 C28 . . 121.5(3) ?
O6 C27 O5 . . 125.3(3) ?
O6 C27 C21 . . 119.9(3) ?
O5 C27 C21 . . 114.7(3) ?
O7 C28 O8 . . 124.6(3) ?
O7 C28 C26 . . 118.4(3) ?
O8 C28 C26 . . 117.0(3) ?

loop_
_geom_bond_atom_site_label_1
_geom_bond_atom_site_label_2
_geom_bond_site_symmetry_2
_geom_bond_distance
_geom_bond_publ_flag
Zn1 O4 2_677 1.976(2) yes
Zn1 O1 . 2.027(2) yes
Zn1 O8 2_777 2.067(2) yes
Zn1 N1 2_677 2.083(2) yes
Zn1 N2 2_677 2.188(3) yes
Zn2 O5 . 1.970(2) yes
Zn2 O2 . 2.091(2) yes
Zn2 N4 . 2.100(3) yes
Zn2 O9 . 2.117(2) yes
Zn2 N5 . 2.193(3) yes
O1 C10 . 1.269(3) ?
O2 C10 . 1.248(4) ?
O3 C20 . 1.239(4) ?
O4 C20 . 1.260(4) ?
O4 Zn1 2_677 1.976(2) ?
O5 C27 . 1.286(4) ?
O6 C27 . 1.219(4) ?
O7 C28 . 1.243(4) ?
O8 C28 . 1.275(3) ?
O8 Zn1 2_777 2.067(2) ?
O9 H9A . 0.8500 ?
O9 H9B . 0.8499 ?
O10 H10A . 0.8501 ?
O10 H10B . 0.8502 ?
O11 H11A . 0.8503 ?
O11 H11B . 0.8505 ?
N1 C1 . 1.346(4) ?
N1 C5 . 1.350(4) ?
N1 Zn1 2_677 2.083(2) ?
N2 C6 . 1.336(4) ?
N2 N3 . 1.347(4) ?
N2 Zn1 2_677 2.188(3) ?
N3 C8 . 1.343(4) ?
N3 C9 . 1.449(4) ?
N4 C11 . 1.332(4) ?
N4 C15 . 1.347(4) ?
N5 C16 . 1.343(4) ?
N5 N6 . 1.348(4) ?
N6 C18 . 1.346(4) ?
N6 C19 . 1.450(4) ?
C1 C2 . 1.370(4) ?
C1 H1 . 0.9300 ?
C2 C3 . 1.378(5) ?
C2 H2 . 0.9300 ?
C3 C4 . 1.390(5) ?
C3 H3 . 0.9300 ?
C4 C5 . 1.381(4) ?
C4 H4 . 0.9300 ?
C5 C6 . 1.463(4) ?
C6 C7 . 1.398(4) ?
C7 C8 . 1.367(5) ?
C7 H7 . 0.9300 ?
C8 H8 . 0.9300 ?
C9 C10 . 1.518(4) ?
C9 H9A' . 0.9700 ?
C9 H9B' . 0.9700 ?
C11 C12 . 1.379(5) ?
C11 H11 . 0.9300 ?
C12 C13 . 1.372(5) ?
C12 H12 . 0.9300 ?
C13 C14 . 1.370(6) ?
C13 H13 . 0.9300 ?
C14 C15 . 1.392(4) ?
C14 H14 . 0.9300 ?
C15 C16 . 1.461(5) ?
C16 C17 . 1.384(5) ?
C17 C18 . 1.361(5) ?
C17 H17 . 0.9300 ?
C18 H18 . 0.9300 ?
C19 C20 . 1.520(4) ?
C19 H19A . 0.9700 ?
C19 H19B . 0.9700 ?
C21 C22 . 1.397(4) ?
C21 C26 . 1.400(4) ?
C21 C27 . 1.515(4) ?
C22 C23 . 1.373(5) ?
C22 H22 . 0.9300 ?
C23 C24 . 1.382(5) ?
C23 H23 . 0.9300 ?
C24 C25 . 1.376(5) ?
C24 H24 . 0.9300 ?
C25 C26 . 1.394(4) ?
C25 H25 . 0.9300 ?
C26 C28 . 1.504(4) ?

loop_
_geom_hbond_atom_site_label_D
_geom_hbond_atom_site_label_H
_geom_hbond_atom_site_label_A
_geom_hbond_site_symmetry_A
_geom_hbond_distance_DH
_geom_hbond_distance_HA
_geom_hbond_distance_DA
_geom_hbond_angle_DHA
O10 H10A O11 . 0.85 1.93 2.715(4) 153.4
O10 H10B O5 . 0.85 1.95 2.802(4) 178.1
O11 H11A O10 2_666 0.85 1.98 2.828(4) 178.8
O11 H11B O3 2_666 0.85 2.09 2.821(4) 143.9

loop_
_geom_torsion_atom_site_label_1
_geom_torsion_atom_site_label_2
_geom_torsion_atom_site_label_3
_geom_torsion_atom_site_label_4
_geom_torsion_site_symmetry_1
_geom_torsion
O4 Zn1 O1 C10 2_677 -21.5(3)
O8 Zn1 O1 C10 2_777 74.5(3)
N1 Zn1 O1 C10 2_677 167.7(3)
N2 Zn1 O1 C10 2_677 -117.6(3)
O5 Zn2 O2 C10 . 172.44(19)
N4 Zn2 O2 C10 . -11.4(3)
O9 Zn2 O2 C10 . 76.4(2)
N5 Zn2 O2 C10 . -84.5(2)
O2 Zn2 O5 C27 . -126.1(2)
N4 Zn2 O5 C27 . 56.8(2)
O9 Zn2 O5 C27 . -36.8(2)
N5 Zn2 O5 C27 . 138.0(2)
C6 N2 N3 C8 . -1.2(4)
Zn1 N2 N3 C8 2_677 -174.2(3)
C6 N2 N3 C9 . -172.5(3)
Zn1 N2 N3 C9 2_677 14.5(5)
O5 Zn2 N4 C11 . -79.1(3)
O2 Zn2 N4 C11 . 105.1(3)
O9 Zn2 N4 C11 . 18.1(3)
N5 Zn2 N4 C11 . -175.6(3)
O5 Zn2 N4 C15 . 105.6(2)
O2 Zn2 N4 C15 . -70.1(3)
O9 Zn2 N4 C15 . -157.2(2)
N5 Zn2 N4 C15 . 9.1(2)
O5 Zn2 N5 C16 . -126.7(2)
O2 Zn2 N5 C16 . 129.6(2)
N4 Zn2 N5 C16 . -9.4(2)
O9 Zn2 N5 C16 . 37.2(4)
O5 Zn2 N5 N6 . 62.8(3)
O2 Zn2 N5 N6 . -41.0(3)
N4 Zn2 N5 N6 . -180.0(4)
O9 Zn2 N5 N6 . -133.4(3)
C16 N5 N6 C18 . -0.8(4)
Zn2 N5 N6 C18 . 170.2(3)
C16 N5 N6 C19 . 178.9(3)
Zn2 N5 N6 C19 . -10.1(5)
C5 N1 C1 C2 . 0.4(5)
Zn1 N1 C1 C2 2_677 177.1(3)
N1 C1 C2 C3 . -1.0(5)
C1 C2 C3 C4 . 0.3(5)
C2 C3 C4 C5 . 1.1(5)
C1 N1 C5 C4 . 1.0(5)
Zn1 N1 C5 C4 2_677 -175.9(2)
C1 N1 C5 C6 . -178.6(3)
Zn1 N1 C5 C6 2_677 4.5(4)
C3 C4 C5 N1 . -1.8(5)
C3 C4 C5 C6 . 177.8(3)
N3 N2 C6 C7 . 0.5(4)
Zn1 N2 C6 C7 2_677 175.6(2)
N3 N2 C6 C5 . 178.8(3)
Zn1 N2 C6 C5 2_677 -6.1(4)
N1 C5 C6 N2 . 1.4(4)
C4 C5 C6 N2 . -178.2(3)
N1 C5 C6 C7 . 179.2(3)
C4 C5 C6 C7 . -0.4(6)
N2 C6 C7 C8 . 0.3(4)
C5 C6 C7 C8 . -177.7(3)
N2 N3 C8 C7 . 1.4(4)
C9 N3 C8 C7 . 171.8(3)
C6 C7 C8 N3 . -1.0(4)
C8 N3 C9 C10 . 103.8(4)
N2 N3 C9 C10 . -86.5(4)
Zn2 O2 C10 O1 . 8.9(3)
Zn2 O2 C10 C9 . -168.0(2)
Zn1 O1 C10 O2 . -165.5(2)
Zn1 O1 C10 C9 . 11.5(4)
N3 C9 C10 O2 . -16.3(4)
N3 C9 C10 O1 . 166.6(3)
C15 N4 C11 C12 . 1.4(5)
Zn2 N4 C11 C12 . -173.8(3)
N4 C11 C12 C13 . 0.4(6)
C11 C12 C13 C14 . -1.1(6)
C12 C13 C14 C15 . 0.1(6)
C11 N4 C15 C14 . -2.5(5)
Zn2 N4 C15 C14 . 173.1(3)
C11 N4 C15 C16 . 176.9(3)
Zn2 N4 C15 C16 . -7.6(4)
C13 C14 C15 N4 . 1.8(5)
C13 C14 C15 C16 . -177.5(3)
N6 N5 C16 C17 . 0.7(4)
Zn2 N5 C16 C17 . -173.2(3)
N6 N5 C16 C15 . -177.4(3)
Zn2 N5 C16 C15 . 8.7(4)
N4 C15 C16 N5 . -1.2(5)
C14 C15 C16 N5 . 178.2(3)
N4 C15 C16 C17 . -178.8(4)
C14 C15 C16 C17 . 0.6(6)
N5 C16 C17 C18 . -0.4(5)
C15 C16 C17 C18 . 177.4(4)
N5 N6 C18 C17 . 0.5(5)
C19 N6 C18 C17 . -179.1(3)
C16 C17 C18 N6 . -0.1(5)
C18 N6 C19 C20 . -83.4(5)
N5 N6 C19 C20 . 96.9(4)
Zn1 O4 C20 O3 2_677 -0.7(4)
Zn1 O4 C20 C19 2_677 178.4(2)
N6 C19 C20 O3 . 172.7(3)
N6 C19 C20 O4 . -6.4(5)
C26 C21 C22 C23 . 0.6(5)
C27 C21 C22 C23 . -179.3(3)
C21 C22 C23 C24 . 0.1(6)
C22 C23 C24 C25 . -0.8(6)
C23 C24 C25 C26 . 0.9(6)
C24 C25 C26 C21 . -0.2(5)
C24 C25 C26 C28 . -176.6(3)
C22 C21 C26 C25 . -0.6(5)
C27 C21 C26 C25 . 179.4(3)
C22 C21 C26 C28 . 175.8(3)
C27 C21 C26 C28 . -4.2(5)
Zn2 O5 C27 O6 . -15.0(4)
Zn2 O5 C27 C21 . 169.14(19)
C22 C21 C27 O6 . -81.8(4)
C26 C21 C27 O6 . 98.2(4)
C22 C21 C27 O5 . 94.3(4)
C26 C21 C27 O5 . -85.7(4)
Zn1 O8 C28 O7 2_777 -76.6(4)
Zn1 O8 C28 C26 2_777 101.6(3)
C25 C26 C28 O7 . 176.3(3)
C21 C26 C28 O7 . 0.0(5)
C25 C26 C28 O8 . -2.0(4)
C21 C26 C28 O8 . -178.3(3)
